data_4070730
loop_
_publ_author_name
'Yang, Ying'
'Schulz, Thomas'
'John, Michael'
'Yang, Zhi'
'Jim\'enez-P\'erez, Victor Manuel'
'Roesky, Herbert W.'
'Gurubasavaraj, Prabhuodeyara M.'
'Stalke, Dietmar'
'Ye, Hongqi'

_publ_contact_author 'Prof. Dr. Dietmar Stalke, Prof. Dr. H. W. Roesky'
_publ_section_title
;
 Organoaluminum Hydroxides Supported by \b-Diketiminato Ligands:
 Synthesis, Structural Characterization, and Reactions
;
_journal_issue 4
_journal_name_full Organometallics
_journal_page_first 769
_journal_paper_doi 10.1021/om700969g
_journal_volume 27
_journal_year 2008
_chemical_formula_sum 'C49 H66 Al N2 O Zr'
_chemical_formula_weight 817.24
_space_group_IT_number 15
_symmetry_cell_setting monoclinic
_symmetry_space_group_name_Hall '-C 2yc'
_symmetry_space_group_name_H-M 'C 1 2/c 1'
_atom_sites_solution_hydrogens geom
_atom_sites_solution_primary direct
_atom_sites_solution_secondary difmap
_audit_creation_method SHELXL-97
_cell_angle_alpha 90.00
_cell_angle_beta 104.05
_cell_angle_gamma 90.00
_cell_formula_units_Z 8
_cell_length_a 37.4042(15)
_cell_length_b 12.8409(5)
_cell_length_c 19.3062(8)
_cell_measurement_reflns_used 9812
_cell_measurement_temperature 100(2)
_cell_measurement_theta_max 26.37
_cell_measurement_theta_min 2.72
_cell_volume 8995.4(6)
_computing_cell_refinement 'SAINT V7.23A'
_computing_data_collection 'APEX2 v2.1.0'
_computing_data_reduction 'SAINT V7.23A'
_computing_molecular_graphics 'XP in SHELXTL ver. 6.12'
_computing_publication_material 'XP in SHELXTL ver. 6.12'
_computing_structure_refinement 'SHELXL in SHELXTL ver. 6.12'
_computing_structure_solution 'SHELXS in SHELXTL ver. 6.12'
_diffrn_ambient_temperature 100(2)
_diffrn_measured_fraction_theta_full 0.997
_diffrn_measured_fraction_theta_max 0.997
_diffrn_measurement_device_type 'Bruker Smart Apex II with D8-Goniometer'
_diffrn_measurement_method 'omega scans'
_diffrn_radiation_monochromator graphite
_diffrn_radiation_source 'fine-focus sealed tube'
_diffrn_radiation_type MoK\a
_diffrn_radiation_wavelength 0.71073
_diffrn_reflns_av_R_equivalents 0.0206
_diffrn_reflns_av_sigmaI/netI 0.0094
_diffrn_reflns_limit_h_max 46
_diffrn_reflns_limit_h_min -46
_diffrn_reflns_limit_k_max 16
_diffrn_reflns_limit_k_min -16
_diffrn_reflns_limit_l_max 24
_diffrn_reflns_limit_l_min -24
_diffrn_reflns_number 95350
_diffrn_reflns_theta_full 26.39
_diffrn_reflns_theta_max 26.39
_diffrn_reflns_theta_min 2.64
_exptl_absorpt_coefficient_mu 0.300
_exptl_absorpt_correction_T_max 0.99
_exptl_absorpt_correction_T_min 0.861312
_exptl_absorpt_correction_type empirical
_exptl_absorpt_process_details SADABS-2004/1
_exptl_crystal_colour colourless
_exptl_crystal_density_diffrn 1.207
_exptl_crystal_density_method 'not measured'
_exptl_crystal_description block
_exptl_crystal_F_000 3480
_exptl_crystal_size_max 0.4
_exptl_crystal_size_mid 0.4
_exptl_crystal_size_min 0.2
_refine_diff_density_max 0.773
_refine_diff_density_min -0.656
_refine_diff_density_rms 0.048
_refine_ls_extinction_method none
_refine_ls_goodness_of_fit_ref 1.043
_refine_ls_hydrogen_treatment mixed
_refine_ls_matrix_type full
_refine_ls_number_parameters 569
_refine_ls_number_reflns 9178
_refine_ls_number_restraints 146
_refine_ls_restrained_S_all 1.083
_refine_ls_R_factor_all 0.0271
_refine_ls_R_factor_gt 0.0255
_refine_ls_shift/su_max 0.003
_refine_ls_shift/su_mean 0.000
_refine_ls_structure_factor_coef Fsqd
_refine_ls_weighting_details 'calc w=1/[\s^2^(Fo^2^)+(0.0321P)^2^+12.5332P] where P=(Fo^2^+2Fc^2^)/3'
_refine_ls_weighting_scheme calc
_refine_ls_wR_factor_gt 0.0672
_refine_ls_wR_factor_ref 0.0685
_reflns_number_gt 8669
_reflns_number_total 9178
_reflns_threshold_expression >2sigma(I)
_cod_data_source_file om700969g-file002.cif
_cod_data_source_block L2AlPh(O)ZrMeCp2
_cod_original_sg_symbol_H-M C2/c
_cod_database_code 4070730

loop_
_symmetry_equiv_pos_as_xyz
'x, y, z'
'-x, y, -z+1/2'
'x+1/2, y+1/2, z'
'-x+1/2, y+1/2, -z+1/2'
'-x, -y, -z'
'x, -y, z-1/2'
'-x+1/2, -y+1/2, -z'
'x+1/2, -y+1/2, z-1/2'

loop_
_atom_site_label
_atom_site_type_symbol
_atom_site_fract_x
_atom_site_fract_y
_atom_site_fract_z
_atom_site_U_iso_or_equiv
_atom_site_adp_type
_atom_site_occupancy
_atom_site_symmetry_multiplicity
_atom_site_calc_flag
_atom_site_refinement_flags
_atom_site_disorder_assembly
_atom_site_disorder_group
Zr1 Zr 0.651801(3) 0.707743(10) 0.823302(6) 0.01406(5) Uani 1 1 d . A .
Al2 Al 0.628242(10) 0.74147(3) 0.63379(2) 0.01241(8) Uani 1 1 d . . .
O1 O 0.64151(3) 0.69700(7) 0.72011(5) 0.01569(19) Uani 1 1 d . A .
N1 N 0.58773(3) 0.66610(9) 0.57600(6) 0.0154(2) Uani 1 1 d . A .
N2 N 0.66197(3) 0.71162(8) 0.57630(6) 0.0134(2) Uani 1 1 d . A .
C1 C 0.67651(4) 0.70278(11) 0.45830(8) 0.0194(3) Uani 1 1 d . A .
H1A H 0.6788 0.7752 0.4439 0.029 Uiso 1 1 calc R . .
H1B H 0.6672 0.6599 0.4157 0.029 Uiso 1 1 calc R . .
H1C H 0.7007 0.6768 0.4842 0.029 Uiso 1 1 calc R . .
C2 C 0.65013(4) 0.69726(10) 0.50603(7) 0.0151(3) Uani 1 1 d . . .
C3 C 0.61313(4) 0.67683(11) 0.47283(7) 0.0182(3) Uani 1 1 d . A .
H3 H 0.6066 0.6787 0.4221 0.022 Uiso 1 1 calc R . .
C4 C 0.58466(4) 0.65402(11) 0.50599(7) 0.0181(3) Uani 1 1 d . . .
C5 C 0.54961(4) 0.61070(14) 0.45849(8) 0.0277(3) Uani 1 1 d . A .
H5A H 0.5428 0.5463 0.4794 0.041 Uiso 1 1 calc R . .
H5B H 0.5535 0.5959 0.4111 0.041 Uiso 1 1 calc R . .
H5C H 0.5297 0.6618 0.4542 0.041 Uiso 1 1 calc R . .
C10 C 0.55756(4) 0.63077(11) 0.60523(7) 0.0176(3) Uani 1 1 d . . .
C11 C 0.52647(4) 0.69446(12) 0.60034(8) 0.0206(3) Uani 1 1 d . A .
C12 C 0.49805(4) 0.65747(13) 0.62927(8) 0.0237(3) Uani 1 1 d . . .
H12 H 0.4769 0.6997 0.6270 0.028 Uiso 1 1 calc R A .
C13 C 0.50014(4) 0.56100(13) 0.66093(8) 0.0242(3) Uani 1 1 d . A .
H13 H 0.4804 0.5368 0.6797 0.029 Uiso 1 1 calc R . .
C14 C 0.53092(4) 0.49907(12) 0.66552(8) 0.0221(3) Uani 1 1 d . . .
H14 H 0.5319 0.4324 0.6872 0.027 Uiso 1 1 calc R A .
C15 C 0.56051(4) 0.53256(11) 0.63890(7) 0.0187(3) Uani 1 1 d . A .
C20 C 0.70117(4) 0.70945(10) 0.60916(7) 0.0145(3) Uani 1 1 d . . .
C21 C 0.71661(4) 0.61361(11) 0.63642(7) 0.0165(3) Uani 1 1 d . A .
C22 C 0.75392(4) 0.61139(12) 0.67220(8) 0.0198(3) Uani 1 1 d . . .
H22 H 0.7649 0.5474 0.6910 0.024 Uiso 1 1 calc R A .
C23 C 0.77514(4) 0.70108(12) 0.68060(8) 0.0211(3) Uani 1 1 d . A .
H23 H 0.8003 0.6987 0.7061 0.025 Uiso 1 1 calc R . .
C24 C 0.75964(4) 0.79414(11) 0.65175(8) 0.0189(3) Uani 1 1 d . . .
H24 H 0.7745 0.8550 0.6570 0.023 Uiso 1 1 calc R A .
C25 C 0.72254(4) 0.80053(11) 0.61504(7) 0.0160(3) Uani 1 1 d . A .
C30 C 0.61813(4) 0.89263(11) 0.62666(8) 0.0187(3) Uani 1 1 d . A .
C31 C 0.60730(4) 0.93904(12) 0.55881(9) 0.0249(3) Uani 1 1 d . . .
H31 H 0.6048 0.8963 0.5178 0.030 Uiso 1 1 calc R A .
C32 C 0.60010(5) 1.04475(14) 0.54935(11) 0.0367(4) Uani 1 1 d . A .
H32 H 0.5925 1.0730 0.5026 0.044 Uiso 1 1 calc R . .
C33 C 0.60397(5) 1.10866(14) 0.60802(12) 0.0432(5) Uani 1 1 d . . .
H33 H 0.5992 1.1812 0.6019 0.052 Uiso 1 1 calc R A .
C34 C 0.61481(5) 1.06696(14) 0.67575(11) 0.0398(4) Uani 1 1 d . A .
H34 H 0.6176 1.1108 0.7164 0.048 Uiso 1 1 calc R . .
C35 C 0.62162(4) 0.96034(12) 0.68453(9) 0.0272(3) Uani 1 1 d . . .
H35 H 0.6289 0.9328 0.7315 0.033 Uiso 1 1 calc R A .
C40 C 0.72048(4) 0.73713(14) 0.83157(9) 0.0281(3) Uani 1 1 d . . .
H40 H 0.7323 0.6923 0.8048 0.034 Uiso 1 1 calc R A .
C41 C 0.71800(4) 0.72101(13) 0.90243(9) 0.0279(3) Uani 1 1 d . A .
H41 H 0.7280 0.6636 0.9319 0.034 Uiso 1 1 calc R . .
C42 C 0.69843(5) 0.80368(13) 0.92192(8) 0.0277(3) Uani 1 1 d . . .
H42 H 0.6929 0.8129 0.9670 0.033 Uiso 1 1 calc R A .
C43 C 0.68816(4) 0.87162(13) 0.86258(9) 0.0289(3) Uani 1 1 d . A .
H43 H 0.6741 0.9337 0.8603 0.035 Uiso 1 1 calc R . .
C44 C 0.70268(4) 0.83015(13) 0.80753(8) 0.0277(3) Uani 1 1 d . A .
H44 H 0.7006 0.8605 0.7619 0.033 Uiso 1 1 calc R . .
C50 C 0.6088(4) 0.8068(9) 0.8842(6) 0.041(3) Uani 0.560(19) 1 d PD A 1
H50 H 0.6171 0.8719 0.9055 0.049 Uiso 0.560(19) 1 calc PR A 1
C51 C 0.6144(5) 0.7113(11) 0.9182(7) 0.046(4) Uani 0.560(19) 1 d PD A 1
H51 H 0.6272 0.6988 0.9664 0.055 Uiso 0.560(19) 1 calc PR A 1
C52 C 0.5980(4) 0.6379(9) 0.8687(7) 0.040(3) Uani 0.560(19) 1 d PD A 1
H52 H 0.5976 0.5651 0.8773 0.048 Uiso 0.560(19) 1 calc PR A 1
C53 C 0.5821(2) 0.6863(8) 0.8042(5) 0.0281(18) Uani 0.560(19) 1 d PD A 1
H53 H 0.5689 0.6532 0.7616 0.034 Uiso 0.560(19) 1 calc PR A 1
C54 C 0.5891(4) 0.7924(6) 0.8136(7) 0.0337(19) Uani 0.560(19) 1 d PD A 1
H54 H 0.5818 0.8452 0.7786 0.040 Uiso 0.560(19) 1 calc PR A 1
C70 C 0.5845(4) 0.7541(19) 0.8027(6) 0.053(4) Uani 0.440(19) 1 d PDU A 2
H70 H 0.5728 0.7838 0.7579 0.064 Uiso 0.440(19) 1 calc PR A 2
C71 C 0.5867(4) 0.6482(16) 0.8187(9) 0.049(4) Uani 0.440(19) 1 d PDU A 2
H71 H 0.5772 0.5935 0.7862 0.059 Uiso 0.440(19) 1 calc PR A 2
C72 C 0.6023(6) 0.8089(10) 0.8631(10) 0.040(3) Uani 0.440(19) 1 d PDU A 2
H72 H 0.6057 0.8822 0.8670 0.049 Uiso 0.440(19) 1 calc PR A 2
C73 C 0.6050(5) 0.6358(11) 0.8899(10) 0.035(3) Uani 0.440(19) 1 d PDU A 2
H73 H 0.6101 0.5720 0.9153 0.042 Uiso 0.440(19) 1 calc PR A 2
C74 C 0.6142(6) 0.7356(11) 0.9168(8) 0.024(2) Uani 0.440(19) 1 d PDU A 2
H74 H 0.6268 0.7513 0.9646 0.029 Uiso 0.440(19) 1 calc PR A 2
C61 C 0.5374(2) 0.1594(9) 0.7862(4) 0.108(3) Uani 0.50 1 d PDU . 1
H61A H 0.5519 0.1667 0.7499 0.130 Uiso 0.50 1 calc PR . 1
H61B H 0.5351 0.2296 0.8059 0.130 Uiso 0.50 1 calc PR . 1
C640 C 0.4427(5) 0.0957(15) 0.6582(10) 0.236(10) Uani 0.50 1 d PDU . 1
H64A H 0.4167 0.1159 0.6466 0.354 Uiso 0.50 1 calc PR . 1
H64B H 0.4450 0.0227 0.6735 0.354 Uiso 0.50 1 calc PR . 1
H64C H 0.4525 0.1042 0.6159 0.354 Uiso 0.50 1 calc PR . 1
C63 C 0.4827(3) 0.1709(8) 0.6869(5) 0.137(3) Uani 0.50 1 d PDU . 2
H63A H 0.5010 0.1806 0.6581 0.164 Uiso 0.50 1 calc PR . 2
H63B H 0.4748 0.2410 0.6985 0.164 Uiso 0.50 1 calc PR . 2
C64 C 0.4495(2) 0.1157(6) 0.6411(4) 0.093(2) Uani 0.50 1 d PDU . 2
H64D H 0.4577 0.0435 0.6360 0.111 Uiso 0.50 1 calc PR . 2
H64E H 0.4456 0.1477 0.5932 0.111 Uiso 0.50 1 calc PR . 2
C62 C 0.5000 0.1224(6) 0.7500 0.148(3) Uani 1 2 d SDU . .
H62A H 0.4945 0.0752 0.7866 0.177 Uiso 0.50 1 calc PR . 1
H62B H 0.5055 0.0752 0.7134 0.177 Uiso 0.50 1 calc PR . 1
C65 C 0.4115(3) 0.1058(7) 0.6549(5) 0.128(3) Uani 0.50 1 d PDU . .
H65A H 0.4123 0.0554 0.6934 0.192 Uiso 0.50 1 calc PR . 2
H65B H 0.3941 0.0818 0.6114 0.192 Uiso 0.50 1 calc PR . 2
H65C H 0.4036 0.1737 0.6689 0.192 Uiso 0.50 1 calc PR . 2
C100 C 0.66830(5) 0.53921(12) 0.85297(8) 0.0250(3) Uani 1 1 d . A .
H10A H 0.6496 0.4921 0.8253 0.037 Uiso 1 1 calc R . .
H10B H 0.6703 0.5286 0.9040 0.037 Uiso 1 1 calc R . .
H10C H 0.6921 0.5245 0.8423 0.037 Uiso 1 1 calc R . .
C110 C 0.52216(4) 0.80137(13) 0.56568(9) 0.0264(3) Uani 1 1 d . . .
H110 H 0.5435 0.8131 0.5438 0.032 Uiso 1 1 calc R A .
C111 C 0.48637(5) 0.80931(17) 0.50608(11) 0.0410(5) Uani 1 1 d . A .
H11A H 0.4860 0.7542 0.4708 0.062 Uiso 1 1 calc R . .
H11B H 0.4853 0.8774 0.4828 0.062 Uiso 1 1 calc R . .
H11C H 0.4651 0.8013 0.5268 0.062 Uiso 1 1 calc R . .
C112 C 0.52261(5) 0.88674(14) 0.62106(11) 0.0364(4) Uani 1 1 d . A .
H11D H 0.5021 0.8758 0.6438 0.055 Uiso 1 1 calc R . .
H11E H 0.5200 0.9549 0.5975 0.055 Uiso 1 1 calc R . .
H11F H 0.5460 0.8842 0.6574 0.055 Uiso 1 1 calc R . .
C150 C 0.59501(4) 0.46543(11) 0.64751(8) 0.0210(3) Uani 1 1 d . . .
H150 H 0.6168 0.5124 0.6628 0.025 Uiso 1 1 calc R A .
C151 C 0.59767(5) 0.41354(12) 0.57744(9) 0.0275(3) Uani 1 1 d . A .
H15A H 0.5754 0.3724 0.5584 0.041 Uiso 1 1 calc R . .
H15B H 0.6193 0.3678 0.5863 0.041 Uiso 1 1 calc R . .
H15C H 0.6001 0.4672 0.5428 0.041 Uiso 1 1 calc R . .
C152 C 0.59808(5) 0.38112(12) 0.70487(9) 0.0275(3) Uani 1 1 d . A .
H15D H 0.5951 0.4129 0.7493 0.041 Uiso 1 1 calc R . .
H15E H 0.6223 0.3477 0.7133 0.041 Uiso 1 1 calc R . .
H15F H 0.5788 0.3289 0.6887 0.041 Uiso 1 1 calc R . .
C210 C 0.69452(4) 0.51295(11) 0.62495(8) 0.0185(3) Uani 1 1 d . . .
H210 H 0.6679 0.5316 0.6081 0.022 Uiso 1 1 calc R A .
C211 C 0.70506(5) 0.44677(12) 0.56688(8) 0.0265(3) Uani 1 1 d . A .
H21A H 0.7311 0.4273 0.5823 0.040 Uiso 1 1 calc R . .
H21B H 0.7009 0.4870 0.5225 0.040 Uiso 1 1 calc R . .
H21C H 0.6899 0.3837 0.5587 0.040 Uiso 1 1 calc R . .
C212 C 0.69926(5) 0.44928(13) 0.69323(8) 0.0274(3) Uani 1 1 d . A .
H21D H 0.6836 0.3871 0.6836 0.041 Uiso 1 1 calc R . .
H21E H 0.6921 0.4915 0.7299 0.041 Uiso 1 1 calc R . .
H21F H 0.7251 0.4283 0.7101 0.041 Uiso 1 1 calc R . .
C250 C 0.70777(4) 0.90315(11) 0.57994(8) 0.0180(3) Uani 1 1 d . . .
H250 H 0.6814 0.8927 0.5543 0.022 Uiso 1 1 calc R A .
C251 C 0.72919(4) 0.93555(12) 0.52473(8) 0.0235(3) Uani 1 1 d . A .
H25A H 0.7546 0.9528 0.5493 0.035 Uiso 1 1 calc R . .
H25B H 0.7174 0.9966 0.4983 0.035 Uiso 1 1 calc R . .
H25C H 0.7292 0.8780 0.4914 0.035 Uiso 1 1 calc R . .
C252 C 0.70961(4) 0.99147(11) 0.63406(8) 0.0235(3) Uani 1 1 d . A .
H25D H 0.6943 0.9737 0.6669 0.035 Uiso 1 1 calc R . .
H25E H 0.7005 1.0560 0.6088 0.035 Uiso 1 1 calc R . .
H25F H 0.7352 1.0011 0.6611 0.035 Uiso 1 1 calc R . .

loop_
_atom_site_aniso_label
_atom_site_aniso_U_11
_atom_site_aniso_U_22
_atom_site_aniso_U_33
_atom_site_aniso_U_23
_atom_site_aniso_U_13
_atom_site_aniso_U_12
Zr1 0.01478(7) 0.01540(8) 0.01239(7) -0.00029(4) 0.00404(5) -0.00138(5)
Al2 0.01197(18) 0.01231(19) 0.01311(18) -0.00026(14) 0.00335(14) 0.00005(14)
O1 0.0164(5) 0.0167(5) 0.0142(4) 0.0000(4) 0.0042(4) -0.0006(4)
N1 0.0130(5) 0.0168(6) 0.0166(5) -0.0011(4) 0.0042(4) -0.0018(4)
N2 0.0126(5) 0.0131(5) 0.0148(5) 0.0004(4) 0.0040(4) 0.0002(4)
C1 0.0211(7) 0.0227(7) 0.0162(7) -0.0014(5) 0.0077(5) -0.0008(5)
C2 0.0188(7) 0.0117(6) 0.0159(6) 0.0006(5) 0.0063(5) 0.0012(5)
C3 0.0201(7) 0.0206(7) 0.0133(6) -0.0016(5) 0.0029(5) -0.0012(5)
C4 0.0169(6) 0.0183(7) 0.0176(6) -0.0018(5) 0.0012(5) -0.0010(5)
C5 0.0209(7) 0.0411(9) 0.0196(7) -0.0063(7) 0.0022(6) -0.0089(7)
C10 0.0141(6) 0.0220(7) 0.0165(6) -0.0047(5) 0.0033(5) -0.0054(5)
C11 0.0149(7) 0.0259(8) 0.0202(7) -0.0026(6) 0.0026(5) -0.0022(5)
C12 0.0144(6) 0.0320(8) 0.0249(7) -0.0041(6) 0.0054(6) -0.0018(6)
C13 0.0177(7) 0.0336(8) 0.0228(7) -0.0068(6) 0.0079(6) -0.0094(6)
C14 0.0240(7) 0.0219(7) 0.0212(7) -0.0043(6) 0.0068(6) -0.0085(6)
C15 0.0184(7) 0.0198(7) 0.0180(7) -0.0055(5) 0.0048(5) -0.0051(5)
C20 0.0129(6) 0.0189(7) 0.0126(6) -0.0004(5) 0.0050(5) 0.0006(5)
C21 0.0165(6) 0.0184(7) 0.0164(6) 0.0007(5) 0.0074(5) 0.0015(5)
C22 0.0179(7) 0.0210(7) 0.0207(7) 0.0033(5) 0.0051(5) 0.0049(5)
C23 0.0140(6) 0.0281(8) 0.0203(7) -0.0002(6) 0.0026(5) 0.0014(5)
C24 0.0162(7) 0.0214(7) 0.0196(7) -0.0018(5) 0.0055(5) -0.0032(5)
C25 0.0168(6) 0.0178(7) 0.0149(6) -0.0003(5) 0.0066(5) 0.0004(5)
C30 0.0141(6) 0.0162(7) 0.0262(7) 0.0005(5) 0.0058(5) 0.0007(5)
C31 0.0220(7) 0.0229(8) 0.0307(8) 0.0052(6) 0.0080(6) 0.0041(6)
C32 0.0343(9) 0.0274(9) 0.0498(11) 0.0167(8) 0.0127(8) 0.0087(7)
C33 0.0420(10) 0.0156(8) 0.0717(14) 0.0060(8) 0.0134(10) 0.0075(7)
C34 0.0411(10) 0.0212(8) 0.0553(12) -0.0116(8) 0.0084(9) 0.0042(7)
C35 0.0268(8) 0.0212(8) 0.0327(8) -0.0036(6) 0.0051(6) 0.0031(6)
C40 0.0168(7) 0.0356(9) 0.0323(8) -0.0078(7) 0.0066(6) -0.0073(6)
C41 0.0200(7) 0.0297(8) 0.0284(8) 0.0031(6) -0.0053(6) -0.0057(6)
C42 0.0279(8) 0.0349(9) 0.0189(7) -0.0069(6) 0.0031(6) -0.0124(7)
C43 0.0277(8) 0.0197(7) 0.0354(9) -0.0045(6) 0.0003(7) -0.0063(6)
C44 0.0264(8) 0.0330(9) 0.0218(7) 0.0020(6) 0.0018(6) -0.0166(7)
C50 0.028(4) 0.053(6) 0.048(5) -0.031(5) 0.021(4) -0.007(4)
C51 0.026(3) 0.094(10) 0.021(4) 0.017(5) 0.012(3) 0.007(7)
C52 0.026(4) 0.040(3) 0.062(8) 0.022(4) 0.027(5) 0.001(3)
C53 0.015(2) 0.045(5) 0.027(3) -0.011(4) 0.010(2) -0.006(4)
C54 0.025(3) 0.038(3) 0.043(5) 0.011(3) 0.020(3) 0.013(2)
C70 0.024(6) 0.117(12) 0.022(4) 0.020(8) 0.012(3) 0.029(11)
C71 0.026(5) 0.084(9) 0.046(7) -0.037(7) 0.025(5) -0.027(6)
C72 0.047(9) 0.031(5) 0.056(9) 0.019(5) 0.036(7) 0.021(4)
C73 0.041(7) 0.030(4) 0.044(6) 0.004(4) 0.032(5) -0.001(3)
C74 0.027(4) 0.029(4) 0.020(5) -0.010(3) 0.012(3) -0.004(3)
C61 0.122(5) 0.154(6) 0.054(3) 0.010(4) 0.033(4) -0.027(5)
C640 0.205(12) 0.236(13) 0.262(14) 0.020(9) 0.048(9) 0.017(9)
C63 0.188(7) 0.113(6) 0.113(6) 0.042(5) 0.044(5) 0.017(5)
C64 0.139(6) 0.068(4) 0.060(3) -0.001(3) 0.003(4) 0.054(4)
C62 0.159(6) 0.134(5) 0.145(5) 0.000 0.028(4) 0.000
C65 0.221(8) 0.092(5) 0.091(5) 0.042(4) 0.074(5) 0.033(5)
C100 0.0323(8) 0.0209(7) 0.0192(7) 0.0024(6) 0.0014(6) -0.0005(6)
C110 0.0158(7) 0.0300(8) 0.0336(9) 0.0060(7) 0.0064(6) 0.0039(6)
C111 0.0216(8) 0.0535(12) 0.0449(11) 0.0177(9) 0.0022(8) 0.0064(8)
C112 0.0322(9) 0.0274(9) 0.0530(11) 0.0009(8) 0.0170(8) 0.0053(7)
C150 0.0222(7) 0.0165(7) 0.0256(7) -0.0019(6) 0.0083(6) -0.0031(5)
C151 0.0341(8) 0.0196(7) 0.0324(8) -0.0053(6) 0.0147(7) -0.0016(6)
C152 0.0286(8) 0.0220(8) 0.0332(8) 0.0031(6) 0.0100(7) -0.0016(6)
C210 0.0169(6) 0.0163(7) 0.0228(7) 0.0034(5) 0.0058(5) 0.0019(5)
C211 0.0326(8) 0.0238(8) 0.0241(8) -0.0040(6) 0.0087(6) -0.0054(6)
C212 0.0349(9) 0.0241(8) 0.0256(8) 0.0047(6) 0.0121(7) -0.0024(7)
C250 0.0163(6) 0.0164(7) 0.0214(7) 0.0021(5) 0.0050(5) -0.0013(5)
C251 0.0235(7) 0.0235(7) 0.0243(7) 0.0052(6) 0.0075(6) -0.0025(6)
C252 0.0247(7) 0.0175(7) 0.0292(8) -0.0007(6) 0.0083(6) -0.0012(6)

loop_
_atom_type_symbol
_atom_type_description
_atom_type_scat_dispersion_real
_atom_type_scat_dispersion_imag
_atom_type_scat_source
C C 0.0033 0.0016 'International Tables Vol C Tables 4.2.6.8 and 6.1.1.4'
H H 0.0000 0.0000 'International Tables Vol C Tables 4.2.6.8 and 6.1.1.4'
N N 0.0061 0.0033 'International Tables Vol C Tables 4.2.6.8 and 6.1.1.4'
O O 0.0106 0.0060 'International Tables Vol C Tables 4.2.6.8 and 6.1.1.4'
Al Al 0.0645 0.0514 'International Tables Vol C Tables 4.2.6.8 and 6.1.1.4'
Zr Zr -2.9673 0.5597 'International Tables Vol C Tables 4.2.6.8 and 6.1.1.4'

loop_
_geom_angle_atom_site_label_1
_geom_angle_atom_site_label_2
_geom_angle_atom_site_label_3
_geom_angle
_geom_angle_site_symmetry_1
_geom_angle_site_symmetry_3
O1 Zr1 C100 99.45(5) . .
O1 Zr1 C43 109.05(5) . .
C100 Zr1 C43 128.48(6) . .
O1 Zr1 C70 85.0(3) . .
C100 Zr1 C70 117.5(5) . .
C43 Zr1 C70 107.2(6) . .
O1 Zr1 C72 111.8(4) . .
C100 Zr1 C72 125.7(3) . .
C43 Zr1 C72 82.0(4) . .
C70 Zr1 C72 31.9(3) . .
O1 Zr1 C71 89.6(4) . .
C100 Zr1 C71 85.5(5) . .
C43 Zr1 C71 134.9(4) . .
C70 Zr1 C71 32.0(3) . .
C72 Zr1 C71 52.9(4) . .
O1 Zr1 C44 83.61(5) . .
C100 Zr1 C44 116.81(6) . .
C43 Zr1 C44 32.34(6) . .
C70 Zr1 C44 125.6(5) . .
C72 Zr1 C44 110.1(4) . .
C71 Zr1 C44 157.4(5) . .
O1 Zr1 C52 110.6(3) . .
C100 Zr1 C52 76.6(3) . .
C43 Zr1 C52 127.2(3) . .
C70 Zr1 C52 45.2(4) . .
C72 Zr1 C52 51.6(4) . .
C71 Zr1 C52 21.9(4) . .
C44 Zr1 C52 159.4(3) . .
O1 Zr1 C50 121.3(3) . .
C100 Zr1 C50 121.3(3) . .
C43 Zr1 C50 78.4(3) . .
C70 Zr1 C50 40.4(4) . .
C72 Zr1 C50 9.5(4) . .
C71 Zr1 C50 57.2(5) . .
C44 Zr1 C50 108.7(3) . .
C52 Zr1 C50 51.5(4) . .
O1 Zr1 C54 90.3(3) . .
C100 Zr1 C54 127.6(2) . .
C43 Zr1 C54 94.9(2) . .
C70 Zr1 C54 12.3(5) . .
C72 Zr1 C54 22.4(4) . .
C71 Zr1 C54 42.9(5) . .
C44 Zr1 C54 115.4(2) . .
C52 Zr1 C54 52.1(3) . .
C50 Zr1 C54 31.8(2) . .
O1 Zr1 C53 84.4(2) . .
C100 Zr1 C53 97.9(2) . .
C43 Zr1 C53 126.2(2) . .
C70 Zr1 C53 19.8(4) . .
C72 Zr1 C53 45.8(4) . .
C71 Zr1 C53 12.8(4) . .
C44 Zr1 C53 144.6(2) . .
C52 Zr1 C53 31.6(2) . .
C50 Zr1 C53 52.1(3) . .
C54 Zr1 C53 31.59(19) . .
O1 Zr1 C51 136.8(3) . .
C100 Zr1 C51 89.9(3) . .
C43 Zr1 C51 96.8(3) . .
C70 Zr1 C51 53.9(4) . .
C72 Zr1 C51 37.5(4) . .
C71 Zr1 C51 49.0(5) . .
C44 Zr1 C51 129.0(3) . .
C52 Zr1 C51 31.3(3) . .
C50 Zr1 C51 31.4(3) . .
C54 Zr1 C51 52.6(4) . .
C53 Zr1 C51 52.5(4) . .
O1 Al2 N2 114.91(5) . .
O1 Al2 N1 113.53(5) . .
N2 Al2 N1 95.80(5) . .
O1 Al2 C30 113.55(6) . .
N2 Al2 C30 107.38(6) . .
N1 Al2 C30 110.21(6) . .
Al2 O1 Zr1 155.73(6) . .
C4 N1 C10 118.20(11) . .
C4 N1 Al2 120.65(9) . .
C10 N1 Al2 120.80(9) . .
C2 N2 C20 119.57(11) . .
C2 N2 Al2 121.02(9) . .
C20 N2 Al2 119.35(9) . .
N2 C2 C3 122.58(12) . .
N2 C2 C1 120.69(12) . .
C3 C2 C1 116.73(12) . .
C4 C3 C2 127.31(13) . .
N1 C4 C3 123.34(12) . .
N1 C4 C5 120.31(13) . .
C3 C4 C5 116.32(12) . .
C11 C10 C15 121.44(13) . .
C11 C10 N1 120.04(13) . .
C15 C10 N1 118.52(12) . .
C12 C11 C10 118.17(14) . .
C12 C11 C110 118.25(13) . .
C10 C11 C110 123.58(13) . .
C13 C12 C11 121.12(14) . .
C12 C13 C14 120.17(14) . .
C13 C14 C15 121.37(14) . .
C14 C15 C10 117.69(13) . .
C14 C15 C150 120.69(13) . .
C10 C15 C150 121.61(12) . .
C25 C20 C21 121.62(12) . .
C25 C20 N2 120.94(12) . .
C21 C20 N2 117.41(12) . .
C22 C21 C20 118.19(13) . .
C22 C21 C210 119.73(12) . .
C20 C21 C210 122.01(12) . .
C23 C22 C21 121.01(13) . .
C24 C23 C22 119.88(13) . .
C23 C24 C25 121.42(13) . .
C24 C25 C20 117.82(13) . .
C24 C25 C250 118.96(12) . .
C20 C25 C250 123.12(12) . .
C35 C30 C31 115.54(14) . .
C35 C30 Al2 125.22(11) . .
C31 C30 Al2 119.22(11) . .
C32 C31 C30 122.69(16) . .
C33 C32 C31 119.76(17) . .
C32 C33 C34 119.75(16) . .
C33 C34 C35 119.93(17) . .
C34 C35 C30 122.33(16) . .
C44 C40 C41 108.11(15) . .
C44 C40 Zr1 73.39(9) . .
C41 C40 Zr1 74.77(9) . .
C42 C41 C40 108.27(15) . .
C42 C41 Zr1 73.65(9) . .
C40 C41 Zr1 73.44(9) . .
C41 C42 C43 107.95(15) . .
C41 C42 Zr1 74.95(9) . .
C43 C42 Zr1 72.15(9) . .
C44 C43 C42 107.36(15) . .
C44 C43 Zr1 74.71(9) . .
C42 C43 Zr1 75.51(9) . .
C40 C44 C43 108.27(14) . .
C40 C44 Zr1 74.99(9) . .
C43 C44 Zr1 72.95(9) . .
C51 C50 C54 109.3(9) . .
C51 C50 Zr1 74.8(9) . .
C54 C50 Zr1 74.2(8) . .
C52 C51 C50 106.7(10) . .
C52 C51 Zr1 73.7(9) . .
C50 C51 Zr1 73.9(9) . .
C51 C52 C53 109.8(9) . .
C51 C52 Zr1 75.0(9) . .
C53 C52 Zr1 74.7(6) . .
C52 C53 C54 107.1(8) . .
C52 C53 Zr1 73.6(6) . .
C54 C53 Zr1 73.9(7) . .
C53 C54 C50 107.2(8) . .
C53 C54 Zr1 74.5(6) . .
C50 C54 Zr1 74.0(9) . .
C72 C70 C71 108.6(9) . .
C72 C70 Zr1 74.3(10) . .
C71 C70 Zr1 74.5(6) . .
C73 C71 C70 108.6(11) . .
C73 C71 Zr1 76.2(10) . .
C70 C71 Zr1 73.5(6) . .
C70 C72 C74 106.6(9) . .
C70 C72 Zr1 73.8(9) . .
C74 C72 Zr1 75.7(11) . .
C71 C73 C74 106.3(13) . .
C71 C73 Zr1 72.3(9) . .
C74 C73 Zr1 73.7(12) . .
C72 C74 C73 109.8(12) . .
C72 C74 Zr1 72.6(11) . .
C73 C74 Zr1 74.9(12) . .
C640 C61 C62 116.0(10) 2_656 .
C62 C63 C64 116.6(7) . .
C63 C64 C65 127.4(8) . .
C63 C62 C63 126.4(12) 2_656 .
C63 C62 C61 41.6(5) 2_656 .
C63 C62 C61 117.3(7) . .
C63 C62 C61 117.3(7) 2_656 2_656
C63 C62 C61 41.6(5) . 2_656
C61 C62 C61 142.6(11) . 2_656
C11 C110 C112 110.99(14) . .
C11 C110 C111 111.64(14) . .
C112 C110 C111 109.55(15) . .
C15 C150 C152 112.99(12) . .
C15 C150 C151 112.56(12) . .
C152 C150 C151 108.72(12) . .
C21 C210 C212 112.63(12) . .
C21 C210 C211 110.53(12) . .
C212 C210 C211 109.79(12) . .
C25 C250 C252 112.68(12) . .
C25 C250 C251 110.41(12) . .
C252 C250 C251 109.13(12) . .

loop_
_geom_bond_atom_site_label_1
_geom_bond_atom_site_label_2
_geom_bond_distance
_geom_bond_site_symmetry_2
Zr1 O1 1.9400(9) .
Zr1 C100 2.2849(15) .
Zr1 C43 2.5204(15) .
Zr1 C70 2.522(13) .
Zr1 C72 2.529(18) .
Zr1 C71 2.534(12) .
Zr1 C44 2.5429(15) .
Zr1 C52 2.545(14) .
Zr1 C50 2.549(15) .
Zr1 C54 2.551(14) .
Zr1 C53 2.558(8) .
Zr1 C51 2.560(18) .
Al2 O1 1.7171(10) .
Al2 N2 1.9107(12) .
Al2 N1 1.9121(12) .
Al2 C30 1.9759(15) .
N1 C4 1.3374(18) .
N1 C10 1.4516(17) .
N2 C2 1.3338(18) .
N2 C20 1.4496(17) .
C1 C2 1.5066(19) .
C2 C3 1.401(2) .
C3 C4 1.400(2) .
C4 C5 1.5120(19) .
C10 C11 1.406(2) .
C10 C15 1.411(2) .
C11 C12 1.398(2) .
C11 C110 1.518(2) .
C12 C13 1.375(2) .
C13 C14 1.384(2) .
C14 C15 1.396(2) .
C15 C150 1.527(2) .
C20 C25 1.4055(19) .
C20 C21 1.4062(19) .
C21 C22 1.3991(19) .
C21 C210 1.5210(19) .
C22 C23 1.386(2) .
C23 C24 1.385(2) .
C24 C25 1.399(2) .
C25 C250 1.5228(19) .
C30 C35 1.397(2) .
C30 C31 1.406(2) .
C31 C32 1.387(2) .
C32 C33 1.378(3) .
C33 C34 1.380(3) .
C34 C35 1.395(2) .
C40 C44 1.391(3) .
C40 C41 1.409(2) .
C41 C42 1.392(2) .
C42 C43 1.417(2) .
C43 C44 1.410(2) .
C50 C51 1.382(10) .
C50 C54 1.395(9) .
C51 C52 1.376(11) .
C52 C53 1.390(8) .
C53 C54 1.391(7) .
C70 C72 1.386(11) .
C70 C71 1.392(11) .
C71 C73 1.389(11) .
C72 C74 1.392(12) .
C73 C74 1.395(12) .
C61 C640 1.410(11) 2_656
C61 C62 1.481(7) .
C640 C61 1.410(11) 2_656
C63 C62 1.382(7) .
C63 C64 1.513(9) .
C64 C65 1.514(10) .
C62 C63 1.382(7) 2_656
C62 C61 1.481(7) 2_656
C110 C112 1.529(2) .
C110 C111 1.542(2) .
C150 C152 1.533(2) .
C150 C151 1.533(2) .
C210 C212 1.525(2) .
C210 C211 1.532(2) .
C250 C252 1.532(2) .
C250 C251 1.5381(19) .

loop_
_geom_torsion_atom_site_label_1
_geom_torsion_atom_site_label_2
_geom_torsion_atom_site_label_3
_geom_torsion_atom_site_label_4
_geom_torsion
_geom_torsion_site_symmetry_1
_geom_torsion_site_symmetry_4
N2 Al2 O1 Zr1 128.57(14) . .
N1 Al2 O1 Zr1 -122.55(14) . .
C30 Al2 O1 Zr1 4.39(16) . .
C100 Zr1 O1 Al2 178.71(14) . .
C43 Zr1 O1 Al2 -44.83(15) . .
C70 Zr1 O1 Al2 61.6(6) . .
C72 Zr1 O1 Al2 44.0(4) . .
C71 Zr1 O1 Al2 93.3(5) . .
C44 Zr1 O1 Al2 -65.09(15) . .
C52 Zr1 O1 Al2 99.6(3) . .
C50 Zr1 O1 Al2 42.9(4) . .
C54 Zr1 O1 Al2 50.5(3) . .
C53 Zr1 O1 Al2 81.6(3) . .
C51 Zr1 O1 Al2 78.6(5) . .
O1 Al2 N1 C4 -148.49(10) . .
N2 Al2 N1 C4 -28.10(11) . .
C30 Al2 N1 C4 82.84(12) . .
O1 Al2 N1 C10 38.42(12) . .
N2 Al2 N1 C10 158.81(10) . .
C30 Al2 N1 C10 -90.25(11) . .
O1 Al2 N2 C2 149.62(10) . .
N1 Al2 N2 C2 30.31(11) . .
C30 Al2 N2 C2 -83.00(11) . .
O1 Al2 N2 C20 -33.31(11) . .
N1 Al2 N2 C20 -152.62(10) . .
C30 Al2 N2 C20 94.07(10) . .
C20 N2 C2 C3 166.41(12) . .
Al2 N2 C2 C3 -16.52(18) . .
C20 N2 C2 C1 -13.78(18) . .
Al2 N2 C2 C1 163.29(10) . .
N2 C2 C3 C4 -9.6(2) . .
C1 C2 C3 C4 170.54(14) . .
C10 N1 C4 C3 -174.39(13) . .
Al2 N1 C4 C3 12.34(19) . .
C10 N1 C4 C5 3.7(2) . .
Al2 N1 C4 C5 -169.61(11) . .
C2 C3 C4 N1 12.0(2) . .
C2 C3 C4 C5 -166.16(14) . .
C4 N1 C10 C11 -82.19(17) . .
Al2 N1 C10 C11 91.06(14) . .
C4 N1 C10 C15 98.49(15) . .
Al2 N1 C10 C15 -88.26(14) . .
C15 C10 C11 C12 -0.6(2) . .
N1 C10 C11 C12 -179.93(12) . .
C15 C10 C11 C110 179.07(13) . .
N1 C10 C11 C110 -0.2(2) . .
C10 C11 C12 C13 -0.8(2) . .
C110 C11 C12 C13 179.52(14) . .
C11 C12 C13 C14 0.9(2) . .
C12 C13 C14 C15 0.4(2) . .
C13 C14 C15 C10 -1.7(2) . .
C13 C14 C15 C150 177.12(13) . .
C11 C10 C15 C14 1.8(2) . .
N1 C10 C15 C14 -178.84(12) . .
C11 C10 C15 C150 -177.00(13) . .
N1 C10 C15 C150 2.31(19) . .
C2 N2 C20 C25 88.89(16) . .
Al2 N2 C20 C25 -88.23(14) . .
C2 N2 C20 C21 -92.77(15) . .
Al2 N2 C20 C21 90.11(13) . .
C25 C20 C21 C22 2.2(2) . .
N2 C20 C21 C22 -176.14(12) . .
C25 C20 C21 C210 -174.81(12) . .
N2 C20 C21 C210 6.86(19) . .
C20 C21 C22 C23 0.0(2) . .
C210 C21 C22 C23 177.06(13) . .
C21 C22 C23 C24 -1.6(2) . .
C22 C23 C24 C25 1.2(2) . .
C23 C24 C25 C20 0.9(2) . .
C23 C24 C25 C250 -175.66(13) . .
C21 C20 C25 C24 -2.6(2) . .
N2 C20 C25 C24 175.64(12) . .
C21 C20 C25 C250 173.80(12) . .
N2 C20 C25 C250 -7.9(2) . .
O1 Al2 C30 C35 1.02(15) . .
N2 Al2 C30 C35 -127.14(13) . .
N1 Al2 C30 C35 129.68(13) . .
O1 Al2 C30 C31 179.50(10) . .
N2 Al2 C30 C31 51.34(12) . .
N1 Al2 C30 C31 -51.84(13) . .
C35 C30 C31 C32 -0.7(2) . .
Al2 C30 C31 C32 -179.28(13) . .
C30 C31 C32 C33 0.8(3) . .
C31 C32 C33 C34 -0.3(3) . .
C32 C33 C34 C35 -0.3(3) . .
C33 C34 C35 C30 0.5(3) . .
C31 C30 C35 C34 0.0(2) . .
Al2 C30 C35 C34 178.54(13) . .
O1 Zr1 C40 C44 75.79(10) . .
C100 Zr1 C40 C44 175.18(10) . .
C43 Zr1 C40 C44 -37.37(9) . .
C70 Zr1 C40 C44 -4.1(8) . .
C72 Zr1 C40 C44 -47.0(5) . .
C71 Zr1 C40 C44 171(2) . .
C52 Zr1 C40 C44 -138.1(7) . .
C50 Zr1 C40 C44 -57.6(4) . .
C54 Zr1 C40 C44 -16.5(6) . .
C53 Zr1 C40 C44 45(2) . .
C51 Zr1 C40 C44 -99.1(4) . .
O1 Zr1 C40 C41 -169.54(10) . .
C100 Zr1 C40 C41 -70.15(10) . .
C43 Zr1 C40 C41 77.31(11) . .
C70 Zr1 C40 C41 110.6(8) . .
C72 Zr1 C40 C41 67.7(5) . .
C71 Zr1 C40 C41 -75(2) . .
C44 Zr1 C40 C41 114.67(14) . .
C52 Zr1 C40 C41 -23.5(7) . .
C50 Zr1 C40 C41 57.1(4) . .
C54 Zr1 C40 C41 98.1(6) . .
C53 Zr1 C40 C41 160(2) . .
C51 Zr1 C40 C41 15.5(4) . .
C44 C40 C41 C42 0.42(18) . .
Zr1 C40 C41 C42 -65.96(11) . .
C44 C40 C41 Zr1 66.38(11) . .
O1 Zr1 C41 C42 127.75(9) . .
C100 Zr1 C41 C42 -140.04(11) . .
C43 Zr1 C41 C42 37.47(10) . .
C70 Zr1 C41 C42 -20.2(9) . .
C72 Zr1 C41 C42 -17.0(4) . .
C71 Zr1 C41 C42 -80.2(7) . .
C44 Zr1 C41 C42 78.45(11) . .
C52 Zr1 C41 C42 -76.9(4) . .
C50 Zr1 C41 C42 -21.4(4) . .
C54 Zr1 C41 C42 -8.7(4) . .
C53 Zr1 C41 C42 -60.8(5) . .
C51 Zr1 C41 C42 -52.9(3) . .
O1 Zr1 C41 C40 12.41(12) . .
C100 Zr1 C41 C40 104.62(11) . .
C43 Zr1 C41 C40 -77.87(11) . .
C70 Zr1 C41 C40 -135.6(9) . .
C72 Zr1 C41 C40 -132.3(4) . .
C71 Zr1 C41 C40 164.5(7) . .
C44 Zr1 C41 C40 -36.90(10) . .
C52 Zr1 C41 C40 167.8(4) . .
C50 Zr1 C41 C40 -136.7(4) . .
C54 Zr1 C41 C40 -124.1(4) . .
C53 Zr1 C41 C40 -176.2(5) . .
C51 Zr1 C41 C40 -168.3(3) . .
C40 C41 C42 C43 0.70(18) . .
Zr1 C41 C42 C43 -65.11(11) . .
C40 C41 C42 Zr1 65.81(11) . .
O1 Zr1 C42 C41 -76.33(12) . .
C100 Zr1 C42 C41 39.20(11) . .
C43 Zr1 C42 C41 -114.96(14) . .
C70 Zr1 C42 C41 168.2(5) . .
C72 Zr1 C42 C41 164.9(3) . .
C71 Zr1 C42 C41 131.9(7) . .
C44 Zr1 C42 C41 -76.87(11) . .
C52 Zr1 C42 C41 118.6(3) . .
C50 Zr1 C42 C41 159.4(3) . .
C54 Zr1 C42 C41 173.9(3) . .
C53 Zr1 C42 C41 148.7(3) . .
C51 Zr1 C42 C41 127.6(3) . .
O1 Zr1 C42 C43 38.63(13) . .
C100 Zr1 C42 C43 154.16(10) . .
C70 Zr1 C42 C43 -76.8(5) . .
C72 Zr1 C42 C43 -80.1(3) . .
C71 Zr1 C42 C43 -113.2(7) . .
C44 Zr1 C42 C43 38.09(10) . .
C52 Zr1 C42 C43 -126.4(3) . .
C50 Zr1 C42 C43 -85.7(3) . .
C54 Zr1 C42 C43 -71.1(3) . .
C53 Zr1 C42 C43 -96.3(3) . .
C51 Zr1 C42 C43 -117.5(3) . .
C41 C42 C43 C44 -1.54(17) . .
Zr1 C42 C43 C44 -68.52(11) . .
C41 C42 C43 Zr1 66.97(11) . .
O1 Zr1 C43 C44 -40.04(11) . .
C100 Zr1 C43 C44 79.73(11) . .
C70 Zr1 C43 C44 -130.6(3) . .
C72 Zr1 C43 C44 -150.4(4) . .
C71 Zr1 C43 C44 -149.6(7) . .
C52 Zr1 C43 C44 -176.9(3) . .
C50 Zr1 C43 C44 -159.3(3) . .
C54 Zr1 C43 C44 -132.1(3) . .
C53 Zr1 C43 C44 -137.2(3) . .
C51 Zr1 C43 C44 175.1(3) . .
O1 Zr1 C43 C42 -153.00(9) . .
C100 Zr1 C43 C42 -33.24(13) . .
C70 Zr1 C43 C42 116.4(3) . .
C72 Zr1 C43 C42 96.6(4) . .
C71 Zr1 C43 C42 97.5(7) . .
C44 Zr1 C43 C42 -112.97(14) . .
C52 Zr1 C43 C42 70.1(4) . .
C50 Zr1 C43 C42 87.7(3) . .
C54 Zr1 C43 C42 115.0(3) . .
C53 Zr1 C43 C42 109.8(3) . .
C51 Zr1 C43 C42 62.1(3) . .
C41 C40 C44 C43 -1.38(17) . .
Zr1 C40 C44 C43 65.91(11) . .
C41 C40 C44 Zr1 -67.29(11) . .
C42 C43 C44 C40 1.81(17) . .
Zr1 C43 C44 C40 -67.26(11) . .
C42 C43 C44 Zr1 69.07(11) . .
O1 Zr1 C44 C40 -102.77(10) . .
C100 Zr1 C44 C40 -5.38(11) . .
C43 Zr1 C44 C40 114.95(14) . .
C70 Zr1 C44 C40 178.0(4) . .
C72 Zr1 C44 C40 146.3(4) . .
C71 Zr1 C44 C40 -176.1(9) . .
C52 Zr1 C44 C40 122.0(8) . .
C50 Zr1 C44 C40 136.3(3) . .
C54 Zr1 C44 C40 169.9(3) . .
C53 Zr1 C44 C40 -173.7(4) . .
C51 Zr1 C44 C40 108.6(4) . .
O1 Zr1 C44 C43 142.28(10) . .
C100 Zr1 C44 C43 -120.33(10) . .
C70 Zr1 C44 C43 63.1(4) . .
C72 Zr1 C44 C43 31.4(4) . .
C71 Zr1 C44 C43 69.0(9) . .
C52 Zr1 C44 C43 7.0(8) . .
C50 Zr1 C44 C43 21.4(3) . .
C54 Zr1 C44 C43 55.0(4) . .
C53 Zr1 C44 C43 71.3(4) . .
C51 Zr1 C44 C43 -6.3(4) . .
O1 Zr1 C50 C51 130.0(7) . .
C100 Zr1 C50 C51 3.7(8) . .
C43 Zr1 C50 C51 -124.6(8) . .
C70 Zr1 C50 C51 100.5(10) . .
C72 Zr1 C50 C51 124(4) . .
C71 Zr1 C50 C51 63.7(8) . .
C44 Zr1 C50 C51 -136.0(7) . .
C52 Zr1 C50 C51 37.5(7) . .
C54 Zr1 C50 C51 115.6(10) . .
C53 Zr1 C50 C51 78.1(7) . .
O1 Zr1 C50 C54 14.4(8) . .
C100 Zr1 C50 C54 -112.0(7) . .
C43 Zr1 C50 C54 119.8(7) . .
C70 Zr1 C50 C54 -15.1(9) . .
C72 Zr1 C50 C54 9(3) . .
C71 Zr1 C50 C54 -52.0(7) . .
C44 Zr1 C50 C54 108.3(7) . .
C52 Zr1 C50 C54 -78.1(6) . .
C53 Zr1 C50 C54 -37.5(5) . .
C51 Zr1 C50 C54 -115.6(10) . .
C54 C50 C51 C52 -0.2(19) . .
Zr1 C50 C51 C52 -67.0(12) . .
C54 C50 C51 Zr1 66.8(12) . .
O1 Zr1 C51 C52 40.2(10) . .
C100 Zr1 C51 C52 -63.6(8) . .
C43 Zr1 C51 C52 167.6(7) . .
C70 Zr1 C51 C52 61.3(8) . .
C72 Zr1 C51 C52 100.3(10) . .
C71 Zr1 C51 C52 20.5(7) . .
C44 Zr1 C51 C52 171.0(6) . .
C50 Zr1 C51 C52 113.3(11) . .
C54 Zr1 C51 C52 76.6(7) . .
C53 Zr1 C51 C52 36.5(6) . .
O1 Zr1 C51 C50 -73.1(9) . .
C100 Zr1 C51 C50 -176.9(7) . .
C43 Zr1 C51 C50 54.3(7) . .
C70 Zr1 C51 C50 -52.0(8) . .
C72 Zr1 C51 C50 -13.0(9) . .
C71 Zr1 C51 C50 -92.8(9) . .
C44 Zr1 C51 C50 57.7(8) . .
C52 Zr1 C51 C50 -113.3(11) . .
C54 Zr1 C51 C50 -36.7(5) . .
C53 Zr1 C51 C50 -76.8(7) . .
C50 C51 C52 C53 -0.2(17) . .
Zr1 C51 C52 C53 -67.3(9) . .
C50 C51 C52 Zr1 67.1(12) . .
O1 Zr1 C52 C51 -151.8(8) . .
C100 Zr1 C52 C51 113.0(8) . .
C43 Zr1 C52 C51 -15.5(9) . .
C70 Zr1 C52 C51 -92.1(8) . .
C72 Zr1 C52 C51 -49.9(8) . .
C71 Zr1 C52 C51 -134.8(14) . .
C44 Zr1 C52 C51 -20.2(14) . .
C50 Zr1 C52 C51 -37.7(6) . .
C54 Zr1 C52 C51 -78.4(7) . .
C53 Zr1 C52 C51 -115.9(10) . .
O1 Zr1 C52 C53 -36.0(7) . .
C100 Zr1 C52 C53 -131.2(7) . .
C43 Zr1 C52 C53 100.4(7) . .
C70 Zr1 C52 C53 23.7(6) . .
C72 Zr1 C52 C53 66.0(7) . .
C71 Zr1 C52 C53 -19.0(12) . .
C44 Zr1 C52 C53 95.7(11) . .
C50 Zr1 C52 C53 78.2(6) . .
C54 Zr1 C52 C53 37.4(5) . .
C51 Zr1 C52 C53 115.9(10) . .
C51 C52 C53 C54 0.6(15) . .
Zr1 C52 C53 C54 -66.9(8) . .
C51 C52 C53 Zr1 67.5(11) . .
O1 Zr1 C53 C52 146.5(7) . .
C100 Zr1 C53 C52 47.7(7) . .
C43 Zr1 C53 C52 -104.0(7) . .
C70 Zr1 C53 C52 -122.8(12) . .
C72 Zr1 C53 C52 -85.6(7) . .
C71 Zr1 C53 C52 33(2) . .
C44 Zr1 C53 C52 -142.8(7) . .
C50 Zr1 C53 C52 -76.1(7) . .
C54 Zr1 C53 C52 -113.8(9) . .
C51 Zr1 C53 C52 -36.1(5) . .
O1 Zr1 C53 C54 -99.7(7) . .
C100 Zr1 C53 C54 161.5(7) . .
C43 Zr1 C53 C54 9.8(8) . .
C70 Zr1 C53 C54 -9.0(12) . .
C72 Zr1 C53 C54 28.2(7) . .
C71 Zr1 C53 C54 147(2) . .
C44 Zr1 C53 C54 -29.1(9) . .
C52 Zr1 C53 C54 113.8(9) . .
C50 Zr1 C53 C54 37.7(6) . .
C51 Zr1 C53 C54 77.7(6) . .
C52 C53 C54 C50 -0.7(15) . .
Zr1 C53 C54 C50 -67.4(11) . .
C52 C53 C54 Zr1 66.7(8) . .
C51 C50 C54 C53 0.5(18) . .
Zr1 C50 C54 C53 67.7(9) . .
C51 C50 C54 Zr1 -67.1(12) . .
O1 Zr1 C54 C53 78.8(7) . .
C100 Zr1 C54 C53 -23.4(9) . .
C43 Zr1 C54 C53 -172.1(7) . .
C70 Zr1 C54 C53 14(2) . .
C72 Zr1 C54 C53 -117.2(14) . .
C71 Zr1 C54 C53 -10.3(8) . .
C44 Zr1 C54 C53 161.9(6) . .
C52 Zr1 C54 C53 -37.5(5) . .
C50 Zr1 C54 C53 -113.5(9) . .
C51 Zr1 C54 C53 -77.3(6) . .
O1 Zr1 C54 C50 -167.7(7) . .
C100 Zr1 C54 C50 90.1(8) . .
C43 Zr1 C54 C50 -58.6(7) . .
C70 Zr1 C54 C50 128(3) . .
C72 Zr1 C54 C50 -3.7(14) . .
C71 Zr1 C54 C50 103.2(10) . .
C44 Zr1 C54 C50 -84.6(7) . .
C52 Zr1 C54 C50 76.0(7) . .
C53 Zr1 C54 C50 113.5(9) . .
C51 Zr1 C54 C50 36.2(6) . .
O1 Zr1 C70 C72 -147.8(10) . .
C100 Zr1 C70 C72 114.2(10) . .
C43 Zr1 C70 C72 -39.3(10) . .
C71 Zr1 C70 C72 115.0(10) . .
C44 Zr1 C70 C72 -69.3(9) . .
C52 Zr1 C70 C72 86.4(8) . .
C50 Zr1 C70 C72 7.2(9) . .
C54 Zr1 C70 C72 -33(2) . .
C53 Zr1 C70 C72 124.9(13) . .
C51 Zr1 C70 C72 46.5(7) . .
O1 Zr1 C70 C71 97.3(9) . .
C100 Zr1 C70 C71 -0.8(9) . .
C43 Zr1 C70 C71 -154.3(8) . .
C72 Zr1 C70 C71 -115.0(10) . .
C44 Zr1 C70 C71 175.7(7) . .
C52 Zr1 C70 C71 -28.5(8) . .
C50 Zr1 C70 C71 -107.8(9) . .
C54 Zr1 C70 C71 -148(3) . .
C53 Zr1 C70 C71 9.9(12) . .
C51 Zr1 C70 C71 -68.5(7) . .
C72 C70 C71 C73 1.7(17) . .
Zr1 C70 C71 C73 68.8(11) . .
C72 C70 C71 Zr1 -67.1(12) . .
O1 Zr1 C71 C73 164.2(10) . .
C100 Zr1 C71 C73 64.7(10) . .
C43 Zr1 C71 C73 -78.8(13) . .
C70 Zr1 C71 C73 -114.6(11) . .
C72 Zr1 C71 C73 -77.7(8) . .
C44 Zr1 C71 C73 -123.6(11) . .
C52 Zr1 C71 C73 0.1(14) . .
C50 Zr1 C71 C73 -67.3(9) . .
C54 Zr1 C71 C73 -104.9(11) . .
C53 Zr1 C71 C73 -130(3) . .
C51 Zr1 C71 C73 -29.1(8) . .
O1 Zr1 C71 C70 -81.2(8) . .
C100 Zr1 C71 C70 179.3(8) . .
C43 Zr1 C71 C70 35.8(12) . .
C72 Zr1 C71 C70 36.8(5) . .
C44 Zr1 C71 C70 -9.1(14) . .
C52 Zr1 C71 C70 114.7(14) . .
C50 Zr1 C71 C70 47.2(6) . .
C54 Zr1 C71 C70 9.7(8) . .
C53 Zr1 C71 C70 -15(2) . .
C51 Zr1 C71 C70 85.5(7) . .
C71 C70 C72 C74 -2(2) . .
Zr1 C70 C72 C74 -69.2(14) . .
C71 C70 C72 Zr1 67.2(9) . .
O1 Zr1 C72 C70 34.9(10) . .
C100 Zr1 C72 C70 -85.4(12) . .
C43 Zr1 C72 C70 142.3(10) . .
C71 Zr1 C72 C70 -37.0(6) . .
C44 Zr1 C72 C70 126.0(9) . .
C52 Zr1 C72 C70 -64.7(7) . .
C50 Zr1 C72 C70 -151(4) . .
C54 Zr1 C72 C70 17.7(13) . .
C53 Zr1 C72 C70 -22.8(7) . .
C51 Zr1 C72 C70 -105.4(10) . .
O1 Zr1 C72 C74 147.3(9) . .
C100 Zr1 C72 C74 26.9(13) . .
C43 Zr1 C72 C74 -105.4(10) . .
C70 Zr1 C72 C74 112.4(11) . .
C71 Zr1 C72 C74 75.4(9) . .
C44 Zr1 C72 C74 -121.7(9) . .
C52 Zr1 C72 C74 47.6(8) . .
C50 Zr1 C72 C74 -38(3) . .
C54 Zr1 C72 C74 130.0(15) . .
C53 Zr1 C72 C74 89.5(9) . .
C51 Zr1 C72 C74 6.9(11) . .
C70 C71 C73 C74 -0.6(19) . .
Zr1 C71 C73 C74 66.4(15) . .
C70 C71 C73 Zr1 -67.0(9) . .
O1 Zr1 C73 C71 -18.3(11) . .
C100 Zr1 C73 C71 -109.7(11) . .
C43 Zr1 C73 C71 125.0(11) . .
C70 Zr1 C73 C71 37.4(6) . .
C72 Zr1 C73 C71 77.7(8) . .
C44 Zr1 C73 C71 133.2(13) . .
C52 Zr1 C73 C71 0(3) . .
C50 Zr1 C73 C71 89.5(9) . .
C54 Zr1 C73 C71 51.0(9) . .
C53 Zr1 C73 C71 15.2(9) . .
C51 Zr1 C73 C71 120.9(14) . .
O1 Zr1 C73 C74 -131.9(10) . .
C100 Zr1 C73 C74 136.7(11) . .
C43 Zr1 C73 C74 11.4(13) . .
C70 Zr1 C73 C74 -76.3(9) . .
C72 Zr1 C73 C74 -35.9(8) . .
C71 Zr1 C73 C74 -113.6(13) . .
C44 Zr1 C73 C74 19.6(17) . .
C52 Zr1 C73 C74 -114(4) . .
C50 Zr1 C73 C74 -24.1(9) . .
C54 Zr1 C73 C74 -62.6(9) . .
C53 Zr1 C73 C74 -98.5(11) . .
C51 Zr1 C73 C74 7.2(14) . .
C70 C72 C74 C73 2(2) . .
Zr1 C72 C74 C73 -66.2(16) . .
C70 C72 C74 Zr1 67.9(13) . .
C71 C73 C74 C72 -1(2) . .
Zr1 C73 C74 C72 64.8(16) . .
C71 C73 C74 Zr1 -65.5(12) . .
O1 Zr1 C74 C72 -46.9(13) . .
C100 Zr1 C74 C72 -158.3(10) . .
C43 Zr1 C74 C72 72.8(10) . .
C70 Zr1 C74 C72 -38.4(7) . .
C71 Zr1 C74 C72 -79.4(9) . .
C44 Zr1 C74 C72 73.3(11) . .
C52 Zr1 C74 C72 -102.0(11) . .
C50 Zr1 C74 C72 14.1(12) . .
C54 Zr1 C74 C72 -22.8(8) . .
C53 Zr1 C74 C72 -63.3(9) . .
C51 Zr1 C74 C72 -143(6) . .
O1 Zr1 C74 C73 70.0(13) . .
C100 Zr1 C74 C73 -41.4(11) . .
C43 Zr1 C74 C73 -170.4(11) . .
C70 Zr1 C74 C73 78.5(9) . .
C72 Zr1 C74 C73 116.9(13) . .
C71 Zr1 C74 C73 37.5(7) . .
C44 Zr1 C74 C73 -169.8(9) . .
C52 Zr1 C74 C73 14.9(9) . .
C50 Zr1 C74 C73 131.0(16) . .
C54 Zr1 C74 C73 94.1(10) . .
C53 Zr1 C74 C73 53.6(9) . .
C51 Zr1 C74 C73 -26(5) . .
C62 C63 C64 C65 73.2(12) . .
C64 C63 C62 C63 -147.0(11) . 2_656
C64 C63 C62 C61 164.7(10) . .
C64 C63 C62 C61 -55.4(9) . 2_656
C640 C61 C62 C63 77.3(13) 2_656 2_656
C640 C61 C62 C63 -167.5(14) 2_656 .
C640 C61 C62 C61 147.7(13) 2_656 2_656
C12 C11 C110 C112 66.73(18) . .
C10 C11 C110 C112 -112.97(16) . .
C12 C11 C110 C111 -55.8(2) . .
C10 C11 C110 C111 124.49(16) . .
C14 C15 C150 C152 -17.37(19) . .
C10 C15 C150 C152 161.45(13) . .
C14 C15 C150 C151 106.26(15) . .
C10 C15 C150 C151 -74.92(17) . .
C22 C21 C210 C212 49.42(17) . .
C20 C21 C210 C212 -133.63(14) . .
C22 C21 C210 C211 -73.80(16) . .
C20 C21 C210 C211 103.15(15) . .
C24 C25 C250 C252 -63.22(17) . .
C20 C25 C250 C252 120.38(14) . .
C24 C25 C250 C251 59.08(17) . .
C20 C25 C250 C251 -117.31(14) . .
